data_7247202
loop_
_publ_author_name
'Goswami, Anindita'
'Dutta, Prantik'
'Biradha, Kumar'

_publ_section_title
;
 Metal--organic frameworks with open metal sites act as efficient
 heterogeneous catalysts for Knoevenagel condensation and the Chan--Lam
 coupling reaction
;
_journal_issue 36
_journal_name_full CrystEngComm
_journal_page_first 5092
_journal_page_last 5099
_journal_paper_doi 10.1039/D3CE00663H
_journal_volume 25
_journal_year 2023
_chemical_formula_sum 'C312 H276 Cu24 N30 O144'
_chemical_formula_weight 8274.57
_space_group_crystal_system tetragonal
_space_group_IT_number 87
_space_group_name_Hall '-I 4'
_space_group_name_H-M_alt 'I 4/m'
_atom_sites_solution_hydrogens geom
_audit_creation_method SHELXL-2018/3
_audit_update_record
;
2023-08-08 deposited with the CCDC.	2023-08-14 downloaded from the CCDC.
;
_cell_angle_alpha 90
_cell_angle_beta 90
_cell_angle_gamma 90
_cell_formula_units_Z 2
_cell_length_a 30.4107(13)
_cell_length_b 30.4107(13)
_cell_length_c 30.414
_cell_measurement_reflns_used 16109
_cell_measurement_temperature 120(2)
_cell_measurement_theta_max 27.370
_cell_measurement_theta_min 2.841
_cell_volume 28127.2(17)
_computing_structure_refinement 'SHELXL-2018/3 (Sheldrick, 2018)'
_computing_structure_solution 'SHELXT 2014/5 (Sheldrick, 2014)'
_diffrn_ambient_temperature 120(2)
_diffrn_measured_fraction_theta_full 0.994
_diffrn_measured_fraction_theta_max 0.991
_diffrn_measurement_device_type 'Bruker Apex-2 CCD'
_diffrn_measurement_method hemisphere
_diffrn_radiation_type MoK\a
_diffrn_radiation_wavelength 0.71073
_diffrn_reflns_av_R_equivalents 0.1001
_diffrn_reflns_av_unetI/netI 0.0618
_diffrn_reflns_Laue_measured_fraction_full 0.994
_diffrn_reflns_Laue_measured_fraction_max 0.991
_diffrn_reflns_limit_h_max 28
_diffrn_reflns_limit_h_min -39
_diffrn_reflns_limit_k_max 34
_diffrn_reflns_limit_k_min -39
_diffrn_reflns_limit_l_max 39
_diffrn_reflns_limit_l_min -39
_diffrn_reflns_number 110658
_diffrn_reflns_point_group_measured_fraction_full 0.994
_diffrn_reflns_point_group_measured_fraction_max 0.991
_diffrn_reflns_theta_full 25.242
_diffrn_reflns_theta_max 27.370
_diffrn_reflns_theta_min 2.841
_exptl_absorpt_coefficient_mu 0.948
_exptl_absorpt_correction_T_max 0.684
_exptl_absorpt_correction_T_min 0.464
_exptl_absorpt_correction_type empirical
_exptl_crystal_colour green
_exptl_crystal_density_diffrn 0.977
_exptl_crystal_description cubic
_exptl_crystal_F_000 8412
_exptl_crystal_size_max 0.8
_exptl_crystal_size_mid 0.6
_exptl_crystal_size_min 0.4
_refine_diff_density_max 0.774
_refine_diff_density_min -0.559
_refine_diff_density_rms 0.077
_refine_ls_extinction_method none
_refine_ls_goodness_of_fit_ref 1.182
_refine_ls_hydrogen_treatment mixed
_refine_ls_matrix_type full
_refine_ls_number_parameters 600
_refine_ls_number_reflns 16109
_refine_ls_number_restraints 106
_refine_ls_restrained_S_all 1.185
_refine_ls_R_factor_all 0.1298
_refine_ls_R_factor_gt 0.0585
_refine_ls_shift/su_max 0.002
_refine_ls_shift/su_mean 0.000
_refine_ls_structure_factor_coef Fsqd
_refine_ls_weighting_details 'w=1/[\s^2^(Fo^2^)+(0.1000P)^2^] where P=(Fo^2^+2Fc^2^)/3'
_refine_ls_weighting_scheme calc
_refine_ls_wR_factor_gt 0.1609
_refine_ls_wR_factor_ref 0.2118
_reflns_Friedel_coverage 0.000
_reflns_number_gt 8987
_reflns_number_total 16109
_reflns_threshold_expression 'I > 2\s(I)'
_cod_data_source_file d3ce00663h2.cif
_cod_data_source_block Cu-CDA-MOF
_cod_depositor_comments 'Adding full bibliography for 7247201--7247202.cif.'
_cod_original_cell_volume 28127(2)
_cod_database_code 7247202
_shelx_shelxl_version_number 2018/3
_shelx_space_group_comment
;
The symmetry employed for this shelxl refinement is uniquely defined
by the following loop, which should always be used as a source of
symmetry information in preference to the above space-group names.
They are only intended as comments.
;
_exptl_absorpt_special_details sadabs

loop_
_space_group_symop_operation_xyz
'x, y, z'
'-x, -y, z'
'-y, x, z'
'y, -x, z'
'x+1/2, y+1/2, z+1/2'
'-x+1/2, -y+1/2, z+1/2'
'-y+1/2, x+1/2, z+1/2'
'y+1/2, -x+1/2, z+1/2'
'-x, -y, -z'
'x, y, -z'
'y, -x, -z'
'-y, x, -z'
'-x+1/2, -y+1/2, -z+1/2'
'x+1/2, y+1/2, -z+1/2'
'y+1/2, -x+1/2, -z+1/2'
'-y+1/2, x+1/2, -z+1/2'

loop_
_atom_site_label
_atom_site_type_symbol
_atom_site_fract_x
_atom_site_fract_y
_atom_site_fract_z
_atom_site_U_iso_or_equiv
_atom_site_adp_type
_atom_site_occupancy
_atom_site_site_symmetry_order
_atom_site_calc_flag
_atom_site_refinement_flags_posn
_atom_site_refinement_flags_adp
_atom_site_refinement_flags_occupancy
_atom_site_disorder_assembly
_atom_site_disorder_group
Cu1 Cu 0.96292(2) 0.64226(2) 0.500000 0.03970(18) Uani 1 2 d S T P . .
Cu2 Cu 1.02250(2) 0.27189(2) 0.500000 0.03995(18) Uani 1 2 d S T P . .
Cu3 Cu 0.84635(2) 0.88636(2) 0.32982(2) 0.04549(16) Uani 1 1 d . . . . .
Cu4 Cu 0.85070(2) 0.19642(2) 0.26223(2) 0.04479(16) Uani 1 1 d . . . . .
O100 O 0.82078(10) 0.22852(10) 0.20763(11) 0.0562(8) Uani 1 1 d . . . . .
O1W O 0.94333(15) 0.57566(13) 0.500000 0.0603(12) Uani 1 2 d S T P . .
O2W O 1.0054(2) 0.20272(15) 0.500000 0.102(2) Uani 1 2 d S T P . .
O11A O 0.98097(10) 0.28937(9) 0.45458(11) 0.0585(8) Uani 1 1 d . . . . .
O12A O 0.99128(9) 0.36198(9) 0.45407(9) 0.0488(7) Uani 1 1 d . . . . .
O13A O 0.89542(10) 0.21474(9) 0.34852(11) 0.0577(8) Uani 1 1 d . . . . .
O14A O 0.86557(9) 0.25081(9) 0.29094(10) 0.0532(8) Uani 1 1 d . . . . .
C11A C 0.89871(17) 0.37020(15) 0.34985(17) 0.0650(13) Uani 1 1 d . U . . .
C12A C 0.92794(15) 0.37024(14) 0.38509(16) 0.0568(12) Uani 1 1 d . U . . .
H12A H 0.938073 0.397171 0.397260 0.068 Uiso 1 1 calc R U . . .
C13A C 0.94212(13) 0.33018(13) 0.40225(15) 0.0471(10) Uani 1 1 d . U . . .
C14A C 0.92739(13) 0.29143(13) 0.38382(14) 0.0461(10) Uani 1 1 d . U . . .
H14A H 0.936310 0.264108 0.396056 0.055 Uiso 1 1 calc R U . . .
C15A C 0.89984(13) 0.29199(13) 0.34780(14) 0.0465(10) Uani 1 1 d . U . . .
C16A C 0.88550(14) 0.33131(14) 0.33081(15) 0.0538(11) Uani 1 1 d . U . . .
H16A H 0.866525 0.331668 0.305995 0.065 Uiso 1 1 calc R U . . .
C17A C 0.97376(13) 0.32733(13) 0.43995(14) 0.0440(9) Uani 1 1 d . U . . .
C18A C 0.88597(14) 0.24903(15) 0.32757(15) 0.0507(11) Uani 1 1 d . U . . .
O21B O 0.81107(10) 0.79794(9) 0.29974(10) 0.0568(8) Uani 1 1 d . . . . .
O22B O 0.84682(10) 0.82882(9) 0.35650(10) 0.0539(8) Uani 1 1 d . . . . .
O23B O 0.93190(10) 0.73340(9) 0.45532(11) 0.0579(8) Uani 1 1 d . . . . .
O24B O 0.92048(9) 0.66076(9) 0.45409(10) 0.0521(7) Uani 1 1 d . . . . .
C21A C 0.83251(17) 0.67314(16) 0.35069(19) 0.0696(15) Uani 1 1 d . U . . .
C22A C 0.82229(15) 0.71493(14) 0.33500(17) 0.0626(13) Uani 1 1 d . U . . .
H22A H 0.802726 0.718363 0.310888 0.075 Uiso 1 1 calc R U . . .
C23A C 0.84099(14) 0.75161(14) 0.35494(15) 0.0505(11) Uani 1 1 d . U . . .
C24A C 0.86960(13) 0.74660(14) 0.38962(14) 0.0497(10) Uani 1 1 d . U . . .
H24A H 0.882257 0.771752 0.403135 0.060 Uiso 1 1 calc R U . . .
C25A C 0.88000(14) 0.70485(14) 0.40490(15) 0.0516(11) Uani 1 1 d . U . . .
C27A C 0.83215(13) 0.79669(14) 0.33529(15) 0.0481(10) Uani 1 1 d . U . . .
C28A C 0.91356(14) 0.69915(14) 0.44076(15) 0.0488(10) Uani 1 1 d . U . . .
O11B O 0.84039(12) 0.13864(10) 0.23761(11) 0.0653(9) Uani 1 1 d . . . . .
O12B O 0.86886(11) 0.10175(9) 0.29482(11) 0.0596(8) Uani 1 1 d . . . . .
O13B O 0.84414(11) -0.05965(10) 0.29613(12) 0.0657(9) Uani 1 1 d . . . . .
O14B O 0.80816(12) -0.08874(10) 0.23917(11) 0.0660(9) Uani 1 1 d . . . . .
N11B N 0.8287(4) 0.0230(2) 0.1183(2) 0.211(5) Uani 1 1 d . U . . .
C14B C 0.84180(15) 0.02251(14) 0.25659(16) 0.0557(11) Uani 1 1 d . U . . .
H14B H 0.846813 0.022050 0.287413 0.067 Uiso 1 1 calc R U . . .
C17B C 0.85147(15) 0.10410(15) 0.25755(16) 0.0547(11) Uani 1 1 d . U . . .
C18B C 0.82756(16) -0.05800(14) 0.25842(17) 0.0571(12) Uani 1 1 d . U . . .
N21A N 0.88154(18) 0.40916(14) 0.33011(18) 0.103(2) Uani 1 1 d . U . . .
H21A H 0.871190 0.405922 0.303281 0.124 Uiso 1 1 calc R U . . .
N21B N 0.81376(16) 0.63643(14) 0.32922(18) 0.0928(18) Uani 1 1 d D U . . .
H21B H 0.798966 0.642302 0.305053 0.111 Uiso 1 1 calc R U . . .
O3W O 0.87661(17) 0.91841(15) 0.38465(14) 0.1227(18) Uani 1 1 d . . . . .
C26A C 0.86108(15) 0.66852(15) 0.38626(17) 0.0619(13) Uani 1 1 d . U . . .
H26A H 0.867415 0.640100 0.397576 0.074 Uiso 1 1 calc R U . . .
C11B C 0.8332(3) 0.0230(2) 0.1661(2) 0.126(3) Uani 1 1 d . U . . .
C12B C 0.8389(3) 0.0626(2) 0.18799(19) 0.101(2) Uani 1 1 d . U . . .
H12B H 0.839508 0.089633 0.172296 0.121 Uiso 1 1 calc R U . . .
C13B C 0.84380(17) 0.06194(15) 0.23336(16) 0.0629(13) Uani 1 1 d . U . . .
C15B C 0.83240(18) -0.01602(15) 0.23419(17) 0.0650(13) Uani 1 1 d . U . . .
C16B C 0.8290(3) -0.01606(19) 0.1893(2) 0.104(2) Uani 1 1 d . U . . .
H16B H 0.823841 -0.042831 0.174050 0.125 Uiso 1 1 calc R U . . .
O200 O 0.83885(19) 0.39475(17) 0.24683(19) 0.135(2) Uani 1 1 d . . . . .
C100 C 0.8073(2) 0.2101(2) 0.1754(2) 0.0928(19) Uani 1 1 d . U . . .
C102 C 0.7385(2) 0.2042(3) 0.2038(4) 0.134(3) Uani 1 1 d . U . . .
H10A H 0.754275 0.204122 0.231911 0.201 Uiso 1 1 calc R U . . .
H10B H 0.716237 0.180844 0.203976 0.201 Uiso 1 1 calc R U . . .
H10C H 0.724106 0.232693 0.199621 0.201 Uiso 1 1 calc R U . . .
N100 N 0.7698(3) 0.1964(2) 0.1677(3) 0.150(3) Uani 1 1 d . U . . .
O1A O 0.8982(3) 0.46004(18) 0.3810(3) 0.251(5) Uani 1 1 d . . . . .
O2A' O 0.8547(4) 0.5894(5) 0.3463(7) 0.154(7) Uiso 0.3 1 d D . P . .
O2A O 0.8226(3) 0.5834(3) 0.3800(3) 0.151(3) Uiso 0.7 1 d D . P . .
C1A C 0.8463(4) 0.4796(2) 0.3211(4) 0.178(5) Uani 1 1 d . U . . .
H1A H 0.832937 0.462751 0.296244 0.213 Uiso 1 1 calc R U . . .
C2A C 0.8739(4) 0.5176(4) 0.3027(4) 0.217(5) Uani 1 1 d . U . . .
H2A1 H 0.896812 0.506489 0.282448 0.261 Uiso 1 1 calc R U . . .
H2A2 H 0.888235 0.534175 0.326770 0.261 Uiso 1 1 calc R U . . .
C3A C 0.8398(5) 0.5476(3) 0.2774(4) 0.252(5) Uani 1 1 d . U . . .
H3A1 H 0.828055 0.530959 0.251963 0.303 Uiso 1 1 calc R U . . .
H3A2 H 0.855367 0.573690 0.265772 0.303 Uiso 1 1 calc R U . . .
C4A C 0.8016(5) 0.5629(3) 0.3054(5) 0.250(6) Uani 1 1 d . U . . .
H4A H 0.779782 0.577895 0.285994 0.300 Uiso 1 1 calc R U . . .
C5A C 0.7805(4) 0.5250(3) 0.3256(5) 0.269(7) Uani 1 1 d . U . . .
H5A1 H 0.765558 0.507727 0.302413 0.323 Uiso 1 1 calc R U . . .
H5A2 H 0.757592 0.535573 0.346253 0.323 Uiso 1 1 calc R U . . .
C6A C 0.8116(3) 0.4949(3) 0.3504(5) 0.207(5) Uani 1 1 d . U . . .
H6A1 H 0.824745 0.511046 0.375435 0.249 Uiso 1 1 calc R U . . .
H6A2 H 0.795155 0.469463 0.362197 0.249 Uiso 1 1 calc R U . . .
C7A C 0.8789(4) 0.4494(2) 0.3463(4) 0.188(5) Uani 1 1 d . U . . .
C8A C 0.8154(3) 0.5943(2) 0.3405(4) 0.217(6) Uani 1 1 d D U . . .
C101 C 0.8449(4) 0.2002(4) 0.1384(3) 0.182(5) Uani 1 1 d . U . . .
H10D H 0.841116 0.220479 0.113586 0.273 Uiso 1 1 calc R U . . .
H10E H 0.841953 0.169866 0.127970 0.273 Uiso 1 1 calc R U . . .
H10F H 0.874075 0.204393 0.151321 0.273 Uiso 1 1 calc R U . . .
C103 C 0.7574(4) 0.1727(4) 0.1256(4) 0.268(7) Uani 1 1 d . U . . .
H10G H 0.775722 0.183471 0.101405 0.402 Uiso 1 1 calc R U . . .
H10H H 0.726371 0.178169 0.118886 0.402 Uiso 1 1 calc R U . . .
H10I H 0.762122 0.140992 0.129328 0.402 Uiso 1 1 calc R U . . .
N200 N 0.8111(3) 0.4420(2) 0.1996(3) 0.156(3) Uani 1 1 d . U . . .
C200 C 0.8110(3) 0.4160(3) 0.2280(3) 0.123(3) Uani 1 1 d . U . . .
C201 C 0.7625(3) 0.4130(3) 0.2399(4) 0.163(4) Uani 1 1 d . U . . .
H20A H 0.751641 0.442227 0.248242 0.244 Uiso 1 1 calc R U . . .
H20B H 0.758766 0.392751 0.264691 0.244 Uiso 1 1 calc R U . . .
H20C H 0.745815 0.402206 0.214575 0.244 Uiso 1 1 calc R U . . .
C202 C 0.8636(6) 0.4490(4) 0.1809(5) 0.296(8) Uani 1 1 d . U . . .
H20D H 0.884113 0.433254 0.200130 0.443 Uiso 1 1 calc R U . . .
H20E H 0.870922 0.480389 0.180804 0.443 Uiso 1 1 calc R U . . .
H20F H 0.866014 0.437373 0.150894 0.443 Uiso 1 1 calc R U . . .
C203 C 0.7837(6) 0.4693(3) 0.1746(4) 0.269(7) Uani 1 1 d . U . . .
H20G H 0.753575 0.457850 0.175218 0.404 Uiso 1 1 calc R U . . .
H20H H 0.794234 0.470202 0.144181 0.404 Uiso 1 1 calc R U . . .
H20I H 0.784073 0.499093 0.186970 0.404 Uiso 1 1 calc R U . . .

loop_
_atom_site_aniso_label
_atom_site_aniso_U_11
_atom_site_aniso_U_22
_atom_site_aniso_U_33
_atom_site_aniso_U_23
_atom_site_aniso_U_13
_atom_site_aniso_U_12
Cu1 0.0451(4) 0.0328(4) 0.0412(4) 0.000 0.000 -0.0003(3)
Cu2 0.0460(4) 0.0324(4) 0.0414(4) 0.000 0.000 0.0022(3)
Cu3 0.0453(3) 0.0405(3) 0.0507(3) -0.0074(2) -0.0121(2) 0.0028(2)
Cu4 0.0400(3) 0.0438(3) 0.0505(3) 0.0129(2) -0.0089(2) -0.0051(2)
O100 0.0561(19) 0.0560(19) 0.057(2) 0.0166(16) -0.0196(16) -0.0026(15)
O1W 0.074(3) 0.042(2) 0.065(3) 0.000 0.000 -0.007(2)
O2W 0.116(5) 0.036(3) 0.155(6) 0.000 0.000 -0.019(3)
O11A 0.064(2) 0.0415(17) 0.070(2) 0.0027(15) -0.0228(16) -0.0015(14)
O12A 0.0542(17) 0.0388(15) 0.0534(18) 0.0021(13) -0.0097(14) 0.0023(13)
O13A 0.067(2) 0.0465(18) 0.060(2) 0.0099(15) -0.0213(16) -0.0106(14)
O14A 0.0503(17) 0.0500(17) 0.059(2) 0.0058(14) -0.0149(15) -0.0088(13)
C11A 0.077(3) 0.047(2) 0.071(3) 0.006(2) -0.031(3) 0.010(2)
C12A 0.064(3) 0.042(2) 0.065(3) -0.005(2) -0.017(2) 0.004(2)
C13A 0.043(2) 0.045(2) 0.053(3) -0.0002(19) -0.0038(19) -0.0006(18)
C14A 0.043(2) 0.043(2) 0.051(3) 0.0037(18) -0.0040(19) -0.0011(17)
C15A 0.041(2) 0.048(2) 0.051(3) 0.0081(19) -0.0020(19) -0.0063(18)
C16A 0.050(3) 0.049(2) 0.062(3) 0.007(2) -0.017(2) -0.0043(19)
C17A 0.049(2) 0.041(2) 0.042(2) -0.0015(18) -0.0009(18) -0.0016(18)
C18A 0.040(2) 0.057(3) 0.055(3) 0.007(2) -0.003(2) -0.0145(19)
O21B 0.0618(19) 0.0463(17) 0.062(2) -0.0035(15) -0.0254(16) 0.0054(14)
O22B 0.0611(19) 0.0471(17) 0.0533(19) -0.0024(14) -0.0191(15) 0.0063(14)
O23B 0.067(2) 0.0444(17) 0.063(2) 0.0069(15) -0.0195(16) 0.0019(14)
O24B 0.0544(18) 0.0460(17) 0.0559(19) 0.0062(14) -0.0108(14) 0.0018(13)
C21A 0.070(3) 0.053(3) 0.086(4) 0.000(3) -0.033(3) 0.004(2)
C22A 0.059(3) 0.047(2) 0.082(4) -0.004(2) -0.028(3) 0.012(2)
C23A 0.049(2) 0.047(2) 0.055(3) -0.001(2) -0.013(2) 0.0045(18)
C24A 0.051(3) 0.046(2) 0.052(3) 0.0016(19) -0.007(2) 0.0029(18)
C25A 0.049(3) 0.049(2) 0.057(3) 0.004(2) -0.007(2) 0.0066(19)
C27A 0.042(2) 0.049(2) 0.053(3) -0.004(2) -0.010(2) 0.0113(18)
C28A 0.051(3) 0.050(3) 0.045(3) 0.005(2) -0.0003(19) 0.0047(19)
O11B 0.088(2) 0.0396(17) 0.068(2) 0.0089(16) -0.0185(18) -0.0008(16)
O12B 0.078(2) 0.0422(17) 0.058(2) 0.0062(15) -0.0089(17) 0.0009(15)
O13B 0.091(3) 0.0395(17) 0.067(2) 0.0032(15) -0.0201(19) -0.0072(16)
O14B 0.089(2) 0.0458(18) 0.063(2) -0.0016(16) -0.0205(18) -0.0019(16)
N11B 0.448(15) 0.128(6) 0.057(4) 0.002(4) -0.009(6) -0.062(8)
C14B 0.069(3) 0.048(2) 0.050(3) 0.000(2) -0.004(2) 0.000(2)
C17B 0.060(3) 0.048(3) 0.057(3) 0.008(2) -0.001(2) -0.007(2)
C18B 0.069(3) 0.042(2) 0.061(3) -0.006(2) -0.008(3) 0.007(2)
N21A 0.142(5) 0.047(2) 0.120(5) 0.003(3) -0.078(4) 0.016(3)
N21B 0.104(4) 0.053(2) 0.122(4) -0.002(3) -0.069(3) 0.010(2)
O3W 0.168(5) 0.118(4) 0.082(3) -0.025(3) -0.056(3) -0.036(3)
C26A 0.057(3) 0.053(3) 0.076(3) 0.009(2) -0.022(2) 0.003(2)
C11B 0.250(10) 0.078(4) 0.050(3) 0.003(3) 0.000(5) -0.028(5)
C12B 0.180(7) 0.061(3) 0.061(3) 0.011(3) 0.001(4) -0.027(4)
C13B 0.088(4) 0.045(2) 0.055(3) 0.006(2) 0.002(3) -0.004(2)
C15B 0.089(4) 0.049(3) 0.058(3) -0.002(2) -0.002(3) -0.001(2)
C16B 0.194(7) 0.056(3) 0.062(3) -0.004(3) -0.002(4) -0.015(4)
O200 0.158(5) 0.106(4) 0.140(5) -0.013(3) -0.087(4) 0.043(3)
C100 0.118(5) 0.083(4) 0.077(4) 0.025(3) -0.043(3) -0.018(4)
C102 0.079(5) 0.094(5) 0.229(10) 0.016(6) -0.033(5) 0.007(4)
N100 0.123(5) 0.131(6) 0.196(8) -0.034(5) -0.089(5) 0.015(5)
O1A 0.408(11) 0.096(4) 0.250(8) -0.072(5) -0.256(8) 0.114(5)
C1A 0.285(11) 0.043(3) 0.205(10) -0.028(4) -0.185(8) 0.044(5)
C2A 0.286(11) 0.160(9) 0.206(11) 0.038(8) -0.151(8) 0.040(8)
C3A 0.425(15) 0.097(7) 0.236(10) 0.026(6) -0.248(9) 0.020(8)
C4A 0.331(12) 0.053(4) 0.367(14) -0.043(5) -0.304(10) 0.047(6)
C5A 0.228(9) 0.102(6) 0.48(2) -0.028(8) -0.255(9) 0.033(6)
C6A 0.178(8) 0.102(7) 0.341(16) -0.004(7) -0.166(7) 0.010(5)
C7A 0.273(10) 0.067(4) 0.223(10) -0.039(5) -0.192(9) 0.054(5)
C8A 0.264(11) 0.061(4) 0.326(12) -0.018(6) -0.254(10) 0.026(5)
C101 0.236(10) 0.227(11) 0.083(6) -0.041(7) 0.033(6) -0.036(9)
C103 0.240(13) 0.305(16) 0.259(13) -0.129(13) -0.149(10) -0.012(12)
N200 0.278(9) 0.075(4) 0.115(6) 0.013(4) -0.048(6) -0.002(5)
C200 0.171(7) 0.079(5) 0.119(6) 0.005(4) -0.059(5) 0.006(5)
C201 0.115(6) 0.134(7) 0.241(11) -0.073(7) -0.028(6) -0.010(5)
C202 0.391(13) 0.193(12) 0.303(18) -0.114(11) 0.131(14) -0.172(11)
C203 0.555(19) 0.093(7) 0.161(11) 0.019(6) -0.177(12) 0.042(10)

loop_
_atom_type_symbol
_atom_type_description
_atom_type_scat_dispersion_real
_atom_type_scat_dispersion_imag
_atom_type_scat_source
C C 0.0033 0.0016 'International Tables Vol C Tables 4.2.6.8 and 6.1.1.4'
H H 0.0000 0.0000 'International Tables Vol C Tables 4.2.6.8 and 6.1.1.4'
Cu Cu 0.3201 1.2651 'International Tables Vol C Tables 4.2.6.8 and 6.1.1.4'
N N 0.0061 0.0033 'International Tables Vol C Tables 4.2.6.8 and 6.1.1.4'
O O 0.0106 0.0060 'International Tables Vol C Tables 4.2.6.8 and 6.1.1.4'

loop_
_geom_angle_atom_site_label_1
_geom_angle_atom_site_label_2
_geom_angle_atom_site_label_3
_geom_angle
_geom_angle_site_symmetry_1
_geom_angle_site_symmetry_3
_geom_angle_publ_flag
O12A Cu1 O12A 89.93(17) 9_766 2_765 ?
O12A Cu1 O24B 167.08(12) 9_766 . ?
O12A Cu1 O24B 88.82(12) 2_765 . ?
O12A Cu1 O24B 88.82(12) 9_766 10_556 ?
O12A Cu1 O24B 167.08(12) 2_765 10_556 ?
O24B Cu1 O24B 89.52(18) . 10_556 ?
O12A Cu1 O1W 97.83(12) 9_766 . ?
O12A Cu1 O1W 97.83(12) 2_765 . ?
O24B Cu1 O1W 95.08(12) . . ?
O24B Cu1 O1W 95.08(12) 10_556 . ?
O12A Cu1 Cu2 86.93(8) 9_766 9_766 ?
O12A Cu1 Cu2 86.93(8) 2_765 9_766 ?
O24B Cu1 Cu2 80.17(8) . 9_766 ?
O24B Cu1 Cu2 80.17(8) 10_556 9_766 ?
O1W Cu1 Cu2 173.25(13) . 9_766 ?
O11A Cu2 O11A 90.5(2) . 10_556 ?
O11A Cu2 O23B 168.46(13) . 9_766 ?
O11A Cu2 O23B 89.40(14) 10_556 9_766 ?
O11A Cu2 O23B 89.39(14) . 2_765 ?
O11A Cu2 O23B 168.46(13) 10_556 2_765 ?
O23B Cu2 O23B 88.5(2) 9_766 2_765 ?
O11A Cu2 O2W 96.29(14) . . ?
O11A Cu2 O2W 96.29(14) 10_556 . ?
O23B Cu2 O2W 95.19(14) 9_766 . ?
O23B Cu2 O2W 95.19(14) 2_765 . ?
O11A Cu2 Cu1 80.75(9) . 9_766 ?
O11A Cu2 Cu1 80.75(9) 10_556 9_766 ?
O23B Cu2 Cu1 87.84(9) 9_766 9_766 ?
O23B Cu2 Cu1 87.84(9) 2_765 9_766 ?
O2W Cu2 Cu1 175.76(16) . 9_766 ?
O22B Cu3 O13B 172.73(13) . 1_565 ?
O22B Cu3 O13A 90.71(13) . 3_655 ?
O13B Cu3 O13A 90.09(15) 1_565 3_655 ?
O22B Cu3 O12B 88.65(14) . 3_655 ?
O13B Cu3 O12B 88.33(15) 1_565 3_655 ?
O13A Cu3 O12B 161.76(13) 3_655 3_655 ?
O22B Cu3 O3W 94.72(16) . . ?
O13B Cu3 O3W 92.36(16) 1_565 . ?
O13A Cu3 O3W 96.75(17) 3_655 . ?
O12B Cu3 O3W 101.48(18) 3_655 . ?
O22B Cu3 Cu4 87.65(9) . 3_655 ?
O13B Cu3 Cu4 85.40(10) 1_565 3_655 ?
O13A Cu3 Cu4 79.55(9) 3_655 3_655 ?
O12B Cu3 Cu4 82.21(9) 3_655 3_655 ?
O3W Cu3 Cu4 175.64(15) . 3_655 ?
O14A Cu4 O11B 173.69(13) . . ?
O14A Cu4 O14B 90.15(14) . 4_665 ?
O11B Cu4 O14B 87.11(15) . 4_665 ?
O14A Cu4 O21B 91.60(13) . 4_565 ?
O11B Cu4 O21B 89.26(15) . 4_565 ?
O14B Cu4 O21B 161.98(13) 4_665 4_565 ?
O14A Cu4 O100 93.45(12) . . ?
O11B Cu4 O100 92.59(13) . . ?
O14B Cu4 O100 98.85(13) 4_665 . ?
O21B Cu4 O100 98.95(12) 4_565 . ?
O14A Cu4 Cu3 88.50(9) . 4_565 ?
O11B Cu4 Cu3 85.48(10) . 4_565 ?
O14B Cu4 Cu3 81.95(9) 4_665 4_565 ?
O21B Cu4 Cu3 80.17(9) 4_565 4_565 ?
O100 Cu4 Cu3 177.88(9) . 4_565 ?
C100 O100 Cu4 124.7(4) . . ?
C17A O11A Cu2 128.0(3) . . ?
C17A O12A Cu1 119.1(3) . 9_766 ?
C18A O13A Cu3 127.4(3) . 4_565 ?
C18A O14A Cu4 118.3(3) . . ?
C16A C11A C12A 120.7(4) . . ?
C16A C11A N21A 115.4(4) . . ?
C12A C11A N21A 123.8(4) . . ?
C11A C12A C13A 119.0(4) . . ?
C11A C12A H12A 120.5 . . ?
C13A C12A H12A 120.5 . . ?
C14A C13A C12A 119.6(4) . . ?
C14A C13A C17A 118.0(4) . . ?
C12A C13A C17A 122.4(4) . . ?
C15A C14A C13A 120.6(4) . . ?
C15A C14A H14A 119.7 . . ?
C13A C14A H14A 119.7 . . ?
C16A C15A C14A 120.2(4) . . ?
C16A C15A C18A 120.9(4) . . ?
C14A C15A C18A 119.0(4) . . ?
C15A C16A C11A 119.8(4) . . ?
C15A C16A H16A 120.1 . . ?
C11A C16A H16A 120.1 . . ?
O11A C17A O12A 125.1(4) . . ?
O11A C17A C13A 115.8(4) . . ?
O12A C17A C13A 119.0(4) . . ?
O13A C18A O14A 126.1(4) . . ?
O13A C18A C15A 116.7(4) . . ?
O14A C18A C15A 117.2(4) . . ?
C27A O21B Cu4 125.3(3) . 3_655 ?
C27A O22B Cu3 119.2(3) . . ?
C28A O23B Cu2 119.4(3) . 9_766 ?
C28A O24B Cu1 127.0(3) . . ?
C22A C21A C26A 119.8(4) . . ?
C22A C21A N21B 118.2(4) . . ?
C26A C21A N21B 122.0(4) . . ?
C23A C22A C21A 119.4(4) . . ?
C23A C22A H22A 120.3 . . ?
C21A C22A H22A 120.3 . . ?
C24A C23A C22A 120.3(4) . . ?
C24A C23A C27A 120.9(4) . . ?
C22A C23A C27A 118.7(4) . . ?
C23A C24A C25A 120.1(4) . . ?
C23A C24A H24A 119.9 . . ?
C25A C24A H24A 119.9 . . ?
C26A C25A C24A 120.2(4) . . ?
C26A C25A C28A 119.5(4) . . ?
C24A C25A C28A 120.2(4) . . ?
O21B C27A O22B 126.9(4) . . ?
O21B C27A C23A 117.1(4) . . ?
O22B C27A C23A 116.0(4) . . ?
O24B C28A O23B 125.5(4) . . ?
O24B C28A C25A 117.1(4) . . ?
O23B C28A C25A 117.4(4) . . ?
C17B O11B Cu4 121.9(3) . . ?
C17B O12B Cu3 123.7(3) . 4_565 ?
C18B O13B Cu3 122.1(3) . 1_545 ?
C18B O14B Cu4 124.3(3) . 3_645 ?
C15B C14B C13B 119.2(5) . . ?
C15B C14B H14B 120.4 . . ?
C13B C14B H14B 120.4 . . ?
O12B C17B O11B 126.6(4) . . ?
O12B C17B C13B 117.5(4) . . ?
O11B C17B C13B 115.9(4) . . ?
O13B C18B O14B 126.0(4) . . ?
O13B C18B C15B 116.7(4) . . ?
O14B C18B C15B 117.3(5) . . ?
C7A N21A C11A 129.3(6) . . ?
C7A N21A H21A 115.3 . . ?
C11A N21A H21A 115.3 . . ?
C8A N21B C21A 128.8(5) . . ?
C8A N21B H21B 115.6 . . ?
C21A N21B H21B 115.6 . . ?
C25A C26A C21A 120.1(4) . . ?
C25A C26A H26A 119.9 . . ?
C21A C26A H26A 119.9 . . ?
C12B C11B C16B 120.6(6) . . ?
C12B C11B N11B 119.4(6) . . ?
C16B C11B N11B 119.9(6) . . ?
C11B C12B C13B 118.6(5) . . ?
C11B C12B H12B 120.7 . . ?
C13B C12B H12B 120.7 . . ?
C12B C13B C14B 120.8(5) . . ?
C12B C13B C17B 119.5(4) . . ?
C14B C13B C17B 119.7(4) . . ?
C16B C15B C14B 120.4(5) . . ?
C16B C15B C18B 119.2(5) . . ?
C14B C15B C18B 120.3(5) . . ?
C15B C16B C11B 120.0(6) . . ?
C15B C16B H16B 120.0 . . ?
C11B C16B H16B 120.0 . . ?
O100 C100 N100 128.6(9) . . ?
O100 C100 C101 114.3(6) . . ?
N100 C100 C101 117.0(8) . . ?
N100 C102 H10A 109.5 . . ?
N100 C102 H10B 109.5 . . ?
H10A C102 H10B 109.5 . . ?
N100 C102 H10C 109.5 . . ?
H10A C102 H10C 109.5 . . ?
H10B C102 H10C 109.5 . . ?
C100 N100 C102 113.7(8) . . ?
C100 N100 C103 123.2(10) . . ?
C102 N100 C103 123.1(9) . . ?
C8A O2A' O2A 56.5(7) . . ?
C8A O2A O2A' 53.4(6) . . ?
C6A C1A C2A 112.1(8) . . ?
C6A C1A C7A 110.6(10) . . ?
C2A C1A C7A 106.0(9) . . ?
C6A C1A H1A 109.3 . . ?
C2A C1A H1A 109.3 . . ?
C7A C1A H1A 109.3 . . ?
C1A C2A C3A 104.7(10) . . ?
C1A C2A H2A1 110.8 . . ?
C3A C2A H2A1 110.8 . . ?
C1A C2A H2A2 110.8 . . ?
C3A C2A H2A2 110.8 . . ?
H2A1 C2A H2A2 108.9 . . ?
C2A C3A C4A 113.9(11) . . ?
C2A C3A H3A1 108.8 . . ?
C4A C3A H3A1 108.8 . . ?
C2A C3A H3A2 108.8 . . ?
C4A C3A H3A2 108.8 . . ?
H3A1 C3A H3A2 107.7 . . ?
C5A C4A C3A 109.5(8) . . ?
C5A C4A C8A 109.2(13) . . ?
C3A C4A C8A 112.7(11) . . ?
C5A C4A H4A 108.5 . . ?
C3A C4A H4A 108.5 . . ?
C8A C4A H4A 108.5 . . ?
C4A C5A C6A 114.2(10) . . ?
C4A C5A H5A1 108.7 . . ?
C6A C5A H5A1 108.7 . . ?
C4A C5A H5A2 108.7 . . ?
C6A C5A H5A2 108.7 . . ?
H5A1 C5A H5A2 107.6 . . ?
C1A C6A C5A 110.1(12) . . ?
C1A C6A H6A1 109.6 . . ?
C5A C6A H6A1 109.6 . . ?
C1A C6A H6A2 109.6 . . ?
C5A C6A H6A2 109.6 . . ?
H6A1 C6A H6A2 108.2 . . ?
O1A C7A N21A 121.8(6) . . ?
O1A C7A C1A 124.2(7) . . ?
N21A C7A C1A 113.7(6) . . ?
O2A' C8A O2A 70.1(10) . . ?
O2A' C8A N21B 101.1(9) . . ?
O2A C8A N21B 120.5(8) . . ?
O2A' C8A C4A 107.5(15) . . ?
O2A C8A C4A 123.9(9) . . ?
N21B C8A C4A 114.9(7) . . ?
C100 C101 H10D 109.5 . . ?
C100 C101 H10E 109.5 . . ?
H10D C101 H10E 109.5 . . ?
C100 C101 H10F 109.5 . . ?
H10D C101 H10F 109.5 . . ?
H10E C101 H10F 109.5 . . ?
N100 C103 H10G 109.5 . . ?
N100 C103 H10H 109.5 . . ?
H10G C103 H10H 109.5 . . ?
N100 C103 H10I 109.5 . . ?
H10G C103 H10I 109.5 . . ?
H10H C103 H10I 109.5 . . ?
C200 N200 C203 143.1(13) . . ?
C200 N200 C202 109.4(11) . . ?
C203 N200 C202 107.5(10) . . ?
N200 C200 O200 135.2(12) . . ?
N200 C200 C201 102.6(9) . . ?
O200 C200 C201 122.2(9) . . ?
C200 C201 H20A 109.5 . . ?
C200 C201 H20B 109.5 . . ?
H20A C201 H20B 109.5 . . ?
C200 C201 H20C 109.5 . . ?
H20A C201 H20C 109.5 . . ?
H20B C201 H20C 109.5 . . ?
N200 C202 H20D 109.5 . . ?
N200 C202 H20E 109.5 . . ?
H20D C202 H20E 109.5 . . ?
N200 C202 H20F 109.5 . . ?
H20D C202 H20F 109.5 . . ?
H20E C202 H20F 109.5 . . ?
N200 C203 H20G 109.5 . . ?
N200 C203 H20H 109.5 . . ?
H20G C203 H20H 109.5 . . ?
N200 C203 H20I 109.5 . . ?
H20G C203 H20I 109.5 . . ?
H20H C203 H20I 109.5 . . ?

loop_
_geom_bond_atom_site_label_1
_geom_bond_atom_site_label_2
_geom_bond_distance
_geom_bond_site_symmetry_2
_geom_bond_publ_flag
Cu1 O12A 1.977(3) 9_766 ?
Cu1 O12A 1.977(3) 2_765 ?
Cu1 O24B 1.983(3) . ?
Cu1 O24B 1.983(3) 10_556 ?
Cu1 O1W 2.111(4) . ?
Cu1 Cu2 2.6480(9) 9_766 ?
Cu2 O11A 1.946(3) . ?
Cu2 O11A 1.946(3) 10_556 ?
Cu2 O23B 1.948(3) 9_766 ?
Cu2 O23B 1.948(3) 2_765 ?
Cu2 O2W 2.167(5) . ?
Cu3 O22B 1.929(3) . ?
Cu3 O13B 1.937(3) 1_565 ?
Cu3 O13A 1.962(3) 3_655 ?
Cu3 O12B 1.977(3) 3_655 ?
Cu3 O3W 2.139(4) . ?
Cu3 Cu4 2.6635(7) 3_655 ?
Cu4 O14A 1.924(3) . ?
Cu4 O11B 1.936(3) . ?
Cu4 O14B 1.976(3) 4_665 ?
Cu4 O21B 1.982(3) 4_565 ?
Cu4 O100 2.130(3) . ?
O100 C100 1.202(7) . ?
O11A C17A 1.256(5) . ?
O12A C17A 1.256(5) . ?
O13A C18A 1.255(5) . ?
O14A C18A 1.276(5) . ?
C11A C16A 1.377(6) . ?
C11A C12A 1.393(6) . ?
C11A N21A 1.427(6) . ?
C12A C13A 1.394(6) . ?
C12A H12A 0.9500 . ?
C13A C14A 1.380(5) . ?
C13A C17A 1.499(6) . ?
C14A C15A 1.379(6) . ?
C14A H14A 0.9500 . ?
C15A C16A 1.374(6) . ?
C15A C18A 1.504(6) . ?
C16A H16A 0.9500 . ?
O21B C27A 1.257(5) . ?
O22B C27A 1.253(5) . ?
O23B C28A 1.262(5) . ?
O24B C28A 1.254(5) . ?
C21A C22A 1.393(6) . ?
C21A C26A 1.395(6) . ?
C21A N21B 1.413(6) . ?
C22A C23A 1.391(6) . ?
C22A H22A 0.9500 . ?
C23A C24A 1.376(6) . ?
C23A C27A 1.520(6) . ?
C24A C25A 1.388(6) . ?
C24A H24A 0.9500 . ?
C25A C26A 1.369(6) . ?
C25A C28A 1.504(6) . ?
O11B C17B 1.259(5) . ?
O12B C17B 1.253(5) . ?
O13B C18B 1.254(5) . ?
O14B C18B 1.251(5) . ?
N11B C11B 1.459(8) . ?
C14B C15B 1.385(6) . ?
C14B C13B 1.393(6) . ?
C14B H14B 0.9500 . ?
C17B C13B 1.497(6) . ?
C18B C15B 1.482(7) . ?
N21A C7A 1.321(8) . ?
N21A H21A 0.8800 . ?
N21B C8A 1.327(8) . ?
N21B H21B 0.8800 . ?
C26A H26A 0.9500 . ?
C11B C12B 1.388(8) . ?
C11B C16B 1.389(8) . ?
C12B C13B 1.388(7) . ?
C12B H12B 0.9500 . ?
C15B C16B 1.369(7) . ?
C16B H16B 0.9500 . ?
O200 C200 1.211(8) . ?
C100 N100 1.238(9) . ?
C100 C101 1.630(11) . ?
C102 N100 1.472(11) . ?
C102 H10A 0.9800 . ?
C102 H10B 0.9800 . ?
C102 H10C 0.9800 . ?
N100 C103 1.517(11) . ?
O1A C7A 1.248(8) . ?
O2A' C8A 1.218(9) . ?
O2A' O2A 1.427(19) . ?
O2A C8A 1.264(8) . ?
C1A C6A 1.458(17) . ?
C1A C2A 1.534(15) . ?
C1A C7A 1.552(9) . ?
C1A H1A 1.0000 . ?
C2A C3A 1.582(12) . ?
C2A H2A1 0.9900 . ?
C2A H2A2 0.9900 . ?
C3A C4A 1.51(2) . ?
C3A H3A1 0.9900 . ?
C3A H3A2 0.9900 . ?
C4A C5A 1.456(18) . ?
C4A C8A 1.494(12) . ?
C4A H4A 1.0000 . ?
C5A C6A 1.516(11) . ?
C5A H5A1 0.9900 . ?
C5A H5A2 0.9900 . ?
C6A H6A1 0.9900 . ?
C6A H6A2 0.9900 . ?
C101 H10D 0.9800 . ?
C101 H10E 0.9800 . ?
C101 H10F 0.9800 . ?
C103 H10G 0.9800 . ?
C103 H10H 0.9800 . ?
C103 H10I 0.9800 . ?
N200 C200 1.169(9) . ?
N200 C203 1.401(11) . ?
N200 C202 1.711(15) . ?
C200 C201 1.523(12) . ?
C201 H20A 0.9800 . ?
C201 H20B 0.9800 . ?
C201 H20C 0.9800 . ?
C202 H20D 0.9800 . ?
C202 H20E 0.9800 . ?
C202 H20F 0.9800 . ?
C203 H20G 0.9800 . ?
C203 H20H 0.9800 . ?
C203 H20I 0.9800 . ?
